data_2226356
loop_
_publ_author_name
'Ge, Jia-Zhen'
'Zhao, Min-Min'
'Shi, Ping-Ping'

_publ_section_title
;
 Dimethylammonium perchlorate 18-crown-6 monohydrate clathrate
;
_journal_issue 7
_journal_name_full 'Acta Crystallographica Section E'
_journal_page_first o1740
_journal_paper_doi 10.1107/S1600536810023421
_journal_volume 66
_journal_year 2010
_chemical_formula_iupac 'C2 H8 N +, Cl O4 -, C12 H24 O6, H2 O'
_chemical_formula_moiety 'C2 H8 N +, Cl O4 -, C12 H24 O6, H2 O'
_chemical_formula_sum 'C14 H34 Cl N O11'
_chemical_formula_weight 427.87
_chemical_melting_point 353
_chemical_name_systematic
;
Dimethylammonium perchlorate 18-crown-6 monohydrate clathrate
;
_space_group_IT_number 19
_symmetry_cell_setting orthorhombic
_symmetry_space_group_name_Hall 'P 2ac 2ab'
_symmetry_space_group_name_H-M 'P 21 21 21'
_atom_sites_solution_hydrogens geom
_atom_sites_solution_primary direct
_atom_sites_solution_secondary difmap
_audit_creation_method SHELXL-97
_cell_angle_alpha 90.00
_cell_angle_beta 90.00
_cell_angle_gamma 90.00
_cell_formula_units_Z 4
_cell_length_a 10.684(2)
_cell_length_b 13.954(3)
_cell_length_c 14.583(3)
_cell_measurement_reflns_used 2814
_cell_measurement_temperature 293(2)
_cell_measurement_theta_max 27.48
_cell_measurement_theta_min 3.15
_cell_volume 2174.1(8)
_computing_cell_refinement '<i>CrystalClear</i> (Rigaku, 2005)'
_computing_data_collection '<i>CrystalClear</i> (Rigaku, 2005)'
_computing_data_reduction '<i>CrystalClear</i> (Rigaku, 2005)'
_computing_molecular_graphics '<i>SHELXTL</i> (Sheldrick, 2008)'
_computing_publication_material '<i>PRPKAPPA</i> (Ferguson, 1999)'
_computing_structure_refinement '<i>SHELXL97</i> (Sheldrick, 2008)'
_computing_structure_solution '<i>SHELXS97</i> (Sheldrick, 2008)'
_diffrn_ambient_temperature 293(2)
_diffrn_detector_area_resol_mean 13.6612
_diffrn_measured_fraction_theta_full 0.998
_diffrn_measured_fraction_theta_max 0.998
_diffrn_measurement_device_type 'Rigaku SCXmini diffractometer'
_diffrn_measurement_method '\w scans'
_diffrn_radiation_monochromator graphite
_diffrn_radiation_source 'fine-focus sealed tube'
_diffrn_radiation_type MoK\a
_diffrn_radiation_wavelength 0.71073
_diffrn_reflns_av_R_equivalents 0.0703
_diffrn_reflns_av_sigmaI/netI 0.0588
_diffrn_reflns_limit_h_max 13
_diffrn_reflns_limit_h_min -13
_diffrn_reflns_limit_k_max 18
_diffrn_reflns_limit_k_min -18
_diffrn_reflns_limit_l_max 18
_diffrn_reflns_limit_l_min -18
_diffrn_reflns_number 22574
_diffrn_reflns_theta_full 27.48
_diffrn_reflns_theta_max 27.48
_diffrn_reflns_theta_min 3.15
_diffrn_standards_number 0
_exptl_absorpt_coefficient_mu 0.228
_exptl_absorpt_correction_T_max 0.955
_exptl_absorpt_correction_T_min 0.955
_exptl_absorpt_correction_type multi-scan
_exptl_absorpt_process_details '<i>CrystalClear</i> (Rigaku, 2005)'
_exptl_crystal_colour white
_exptl_crystal_density_diffrn 1.307
_exptl_crystal_density_method 'not measured'
_exptl_crystal_description Block
_exptl_crystal_F_000 920
_exptl_crystal_size_max 0.4
_exptl_crystal_size_mid 0.3
_exptl_crystal_size_min 0.2
_refine_diff_density_max 0.288
_refine_diff_density_min -0.146
_refine_ls_abs_structure_details 'Flack (1983), 2168 Friedel pairs'
_refine_ls_abs_structure_Flack 0.02(10)
_refine_ls_extinction_method none
_refine_ls_goodness_of_fit_ref 0.998
_refine_ls_hydrogen_treatment constr
_refine_ls_matrix_type full
_refine_ls_number_constraints 0
_refine_ls_number_parameters 283
_refine_ls_number_reflns 4973
_refine_ls_number_restraints 51
_refine_ls_restrained_S_all 1.006
_refine_ls_R_factor_all 0.1065
_refine_ls_R_factor_gt 0.0581
_refine_ls_shift/su_max 0.007
_refine_ls_shift/su_mean 0.001
_refine_ls_structure_factor_coef Fsqd
_refine_ls_weighting_details 'calc w=1/[\s^2^(Fo^2^)+(0.0794P)^2^+0.2447P] where P=(Fo^2^+2Fc^2^)/3'
_refine_ls_weighting_scheme calc
_refine_ls_wR_factor_gt 0.1420
_refine_ls_wR_factor_ref 0.1713
_reflns_number_gt 2814
_reflns_number_total 4973
_reflns_threshold_expression I>2\s(I)
_cod_data_source_file bh2290.cif
_cod_data_source_block I
_cod_database_code 2226356
_cod_database_fobs_code 2226356

loop_
_symmetry_equiv_pos_as_xyz
'x, y, z'
'-x+1/2, -y, z+1/2'
'-x, y+1/2, -z+1/2'
'x+1/2, -y+1/2, -z'

loop_
_atom_site_type_symbol
_atom_site_label
_atom_site_fract_x
_atom_site_fract_y
_atom_site_fract_z
_atom_site_U_iso_or_equiv
_atom_site_adp_type
_atom_site_calc_flag
_atom_site_refinement_flags
_atom_site_occupancy
_atom_site_disorder_assembly
_atom_site_disorder_group
Cl Cl1 0.98649(9) 0.31614(6) 0.61639(6) 0.0683(3) Uani d . 1 . .
O O1 0.26118(19) 0.62910(16) 0.62120(17) 0.0615(6) Uani d . 1 . .
O O4 0.72647(19) 0.61810(16) 0.58783(16) 0.0580(6) Uani d . 1 . .
O O5 0.6370(2) 0.58013(18) 0.76505(16) 0.0661(7) Uani d . 1 . .
O O2 0.3466(2) 0.56628(17) 0.44918(16) 0.0631(6) Uani d . 1 . .
O O3 0.6070(2) 0.51865(17) 0.43975(16) 0.0659(7) Uani d . 1 . .
O O6 0.3742(2) 0.54342(19) 0.77918(17) 0.0686(7) Uani d . 1 . .
C C6 0.1812(3) 0.6189(3) 0.5450(3) 0.0666(10) Uani d . 1 . .
H H6A 0.1124 0.6640 0.5498 0.080 Uiso calc R 1 . .
H H6B 0.1466 0.5547 0.5439 0.080 Uiso calc R 1 . .
C C12 0.8060(3) 0.6151(3) 0.6658(3) 0.0690(10) Uani d . 1 . .
H H12A 0.8769 0.6575 0.6567 0.083 Uiso calc R 1 . .
H H12B 0.8375 0.5506 0.6745 0.083 Uiso calc R 1 . .
C C5 0.2518(3) 0.6370(3) 0.4595(3) 0.0655(9) Uani d . 1 . .
H H5A 0.1954 0.6348 0.4074 0.079 Uiso calc R 1 . .
H H5B 0.2895 0.7001 0.4618 0.079 Uiso calc R 1 . .
C C7 0.1976(3) 0.6136(3) 0.7052(3) 0.0729(11) Uani d . 1 . .
H H7A 0.1592 0.5507 0.7050 0.088 Uiso calc R 1 . .
H H7B 0.1320 0.6611 0.7126 0.088 Uiso calc R 1 . .
C C11 0.7341(4) 0.6456(3) 0.7479(3) 0.0683(10) Uani d . 1 . .
H H11A 0.7893 0.6487 0.8006 0.082 Uiso calc R 1 . .
H H11B 0.6993 0.7090 0.7378 0.082 Uiso calc R 1 . .
C C3 0.5202(4) 0.5127(3) 0.3647(2) 0.0742(11) Uani d . 1 . .
H H3A 0.4825 0.4494 0.3642 0.089 Uiso calc R 1 . .
H H3B 0.5655 0.5207 0.3075 0.089 Uiso calc R 1 . .
C C2 0.7006(4) 0.5896(3) 0.4281(3) 0.0743(11) Uani d . 1 . .
H H2A 0.6621 0.6525 0.4247 0.089 Uiso calc R 1 . .
H H2B 0.7456 0.5784 0.3714 0.089 Uiso calc R 1 . .
C C4 0.4200(4) 0.5857(3) 0.3699(2) 0.0745(10) Uani d . 1 . .
H H4A 0.4563 0.6493 0.3741 0.089 Uiso calc R 1 . .
H H4B 0.3681 0.5830 0.3154 0.089 Uiso calc R 1 . .
C C10 0.5660(4) 0.6078(3) 0.8436(3) 0.0758(11) Uani d . 1 . .
H H10A 0.5341 0.6724 0.8357 0.091 Uiso calc R 1 . .
H H10B 0.6185 0.6066 0.8979 0.091 Uiso calc R 1 . .
C C9 0.4614(4) 0.5398(3) 0.8540(3) 0.0822(12) Uani d . 1 . .
H H9A 0.4948 0.4754 0.8587 0.099 Uiso calc R 1 . .
H H9B 0.4174 0.5539 0.9106 0.099 Uiso calc R 1 . .
C C1 0.7897(3) 0.5862(3) 0.5074(3) 0.0697(10) Uani d . 1 . .
H H1A 0.8195 0.5211 0.5161 0.084 Uiso calc R 1 . .
H H1B 0.8612 0.6270 0.4952 0.084 Uiso calc R 1 . .
C C8 0.2889(4) 0.6209(3) 0.7833(3) 0.0818(12) Uani d . 1 . .
H H8A 0.3340 0.6810 0.7795 0.098 Uiso calc R 1 . .
H H8B 0.2441 0.6194 0.8412 0.098 Uiso calc R 1 . .
O O7 1.0420(16) 0.4009(9) 0.6144(13) 0.197(9) Uani d PU 0.50 A 1
O O8 1.0022(13) 0.2735(7) 0.6991(6) 0.140(5) Uani d PU 0.50 A 1
O O9 0.8759(8) 0.3033(10) 0.5711(8) 0.152(4) Uani d PU 0.50 A 1
O O10 1.0765(12) 0.2850(9) 0.5452(6) 0.172(4) Uani d PU 0.50 A 1
O O7' 0.9855(17) 0.4068(8) 0.6012(13) 0.186(8) Uani d PU 0.50 A 2
O O8' 0.960(2) 0.2425(11) 0.5730(13) 0.276(10) Uani d PU 0.50 A 2
O O9' 1.072(2) 0.2849(18) 0.6660(13) 0.313(13) Uani d PU 0.50 A 2
O O10' 0.8799(10) 0.3385(8) 0.6824(10) 0.184(5) Uani d PU 0.50 A 2
N N1 0.4833(3) 0.45369(18) 0.61194(19) 0.0711(9) Uani d . 1 . .
H H1AA 0.4615 0.5025 0.6643 0.107 Uiso d R 1 . .
H H1BB 0.5139 0.4836 0.5651 0.107 Uiso d R 1 . .
O O20 0.9938(2) 0.7613(2) 0.3947(2) 0.0993(10) Uani d D 1 . .
H H20A 0.9312 0.7809 0.3782 0.149 Uiso d RD 1 . .
H H20B 1.0611 0.8000 0.3942 0.149 Uiso d RD 1 . .
C C98 0.5941(4) 0.3948(3) 0.6317(4) 0.0945(14) Uani d . 1 . .
H H98A 0.6657 0.4356 0.6395 0.142 Uiso calc R 1 . .
H H98B 0.6087 0.3515 0.5817 0.142 Uiso calc R 1 . .
H H98C 0.5803 0.3589 0.6870 0.142 Uiso calc R 1 . .
C C99 0.3696(4) 0.3968(3) 0.6010(3) 0.0905(13) Uani d . 1 . .
H H99A 0.3009 0.4383 0.5861 0.136 Uiso calc R 1 . .
H H99B 0.3519 0.3636 0.6572 0.136 Uiso calc R 1 . .
H H99C 0.3813 0.3511 0.5526 0.136 Uiso calc R 1 . .

loop_
_atom_site_aniso_label
_atom_site_aniso_U_11
_atom_site_aniso_U_22
_atom_site_aniso_U_33
_atom_site_aniso_U_12
_atom_site_aniso_U_13
_atom_site_aniso_U_23
Cl1 0.0842(6) 0.0557(5) 0.0649(5) -0.0032(5) -0.0152(5) 0.0061(5)
O1 0.0462(11) 0.0691(15) 0.0693(14) -0.0068(10) 0.0032(12) -0.0023(13)
O4 0.0470(12) 0.0637(14) 0.0632(14) 0.0053(11) -0.0018(11) 0.0033(11)
O5 0.0686(15) 0.0762(17) 0.0535(14) -0.0004(14) -0.0026(13) -0.0064(12)
O2 0.0706(15) 0.0653(14) 0.0533(13) 0.0008(12) 0.0002(12) 0.0075(12)
O3 0.0718(15) 0.0691(15) 0.0569(15) 0.0070(13) 0.0017(13) 0.0003(13)
O6 0.0656(15) 0.0867(19) 0.0535(14) -0.0118(14) 0.0089(13) -0.0105(13)
C6 0.0490(19) 0.068(2) 0.083(3) 0.0046(17) -0.005(2) 0.007(2)
C12 0.0472(18) 0.073(2) 0.087(3) -0.0077(17) -0.015(2) 0.000(2)
C5 0.059(2) 0.061(2) 0.076(2) 0.0041(18) -0.011(2) 0.0118(19)
C7 0.0488(19) 0.089(3) 0.081(3) -0.0001(19) 0.019(2) -0.014(2)
C11 0.061(2) 0.072(2) 0.071(2) -0.0045(19) -0.013(2) -0.0100(19)
C3 0.092(3) 0.087(3) 0.0432(19) 0.016(2) -0.003(2) -0.0128(18)
C2 0.089(3) 0.079(3) 0.054(2) 0.012(2) 0.018(2) 0.008(2)
C4 0.087(2) 0.090(3) 0.046(2) -0.002(2) -0.005(2) 0.001(2)
C10 0.083(2) 0.095(3) 0.049(2) -0.008(2) -0.008(2) -0.008(2)
C9 0.105(3) 0.095(3) 0.047(2) -0.015(3) 0.004(2) 0.0011(19)
C1 0.058(2) 0.073(3) 0.078(3) 0.0017(19) 0.017(2) 0.006(2)
C8 0.081(3) 0.093(3) 0.071(3) -0.011(3) 0.016(2) -0.026(2)
O7 0.232(15) 0.149(12) 0.209(14) -0.154(12) 0.056(12) -0.047(10)
O8 0.219(14) 0.133(7) 0.067(4) -0.045(10) -0.007(6) 0.056(4)
O9 0.089(5) 0.204(11) 0.161(9) -0.010(6) -0.055(6) -0.045(9)
O10 0.192(9) 0.221(12) 0.103(6) 0.045(9) 0.057(6) -0.033(7)
O7' 0.269(19) 0.070(7) 0.220(14) 0.042(9) 0.012(14) 0.085(8)
O8' 0.36(2) 0.156(11) 0.31(2) -0.123(13) 0.08(2) -0.159(14)
O9' 0.295(19) 0.40(3) 0.248(19) 0.26(2) -0.030(16) 0.118(17)
O10' 0.127(7) 0.174(9) 0.251(13) 0.008(7) 0.059(8) -0.045(9)
N1 0.121(3) 0.0387(14) 0.0533(16) 0.0026(17) 0.009(2) 0.0043(12)
O20 0.0592(15) 0.0859(19) 0.153(3) 0.0080(15) 0.0083(19) 0.0404(18)
C98 0.103(3) 0.065(2) 0.115(4) -0.013(2) -0.009(3) -0.008(3)
C99 0.092(3) 0.070(2) 0.110(4) 0.007(2) 0.002(3) 0.013(3)

loop_
_atom_type_symbol
_atom_type_description
_atom_type_scat_dispersion_real
_atom_type_scat_dispersion_imag
_atom_type_scat_source
C C 0.0033 0.0016 'International Tables Vol C Tables 4.2.6.8 and 6.1.1.4'
H H 0.0000 0.0000 'International Tables Vol C Tables 4.2.6.8 and 6.1.1.4'
Cl Cl 0.1484 0.1585 'International Tables Vol C Tables 4.2.6.8 and 6.1.1.4'
N N 0.0061 0.0033 'International Tables Vol C Tables 4.2.6.8 and 6.1.1.4'
O O 0.0106 0.0060 'International Tables Vol C Tables 4.2.6.8 and 6.1.1.4'

loop_
_geom_angle_atom_site_label_1
_geom_angle_atom_site_label_2
_geom_angle_atom_site_label_3
_geom_angle_site_symmetry_1
_geom_angle_site_symmetry_3
_geom_angle
_geom_angle_publ_flag
O7 Cl1 O8 . . 110.8(9) ?
O7 Cl1 O9 . . 119.6(10) ?
O8 Cl1 O9 . . 118.7(8) ?
O7 Cl1 O10 . . 87.5(10) ?
O8 Cl1 O10 . . 114.5(8) ?
O9 Cl1 O10 . . 100.7(7) ?
O8' Cl1 O9' . . 99.9(16) ?
O8' Cl1 O7' . . 136.6(14) ?
O9' Cl1 O7' . . 116.8(15) ?
O8' Cl1 O10' . . 109.0(10) ?
O9' Cl1 O10' . . 104.7(9) ?
O7' Cl1 O10' . . 84.3(10) ?
C6 O1 C7 . . 112.1(2) ?
C12 O4 C1 . . 111.5(2) ?
C11 O5 C10 . . 111.0(3) ?
C5 O2 C4 . . 110.3(3) ?
C2 O3 C3 . . 113.9(3) ?
C8 O6 C9 . . 114.4(3) ?
O1 C6 C5 . . 109.8(3) ?
O1 C6 H6A . . 109.7 ?
C5 C6 H6A . . 109.7 ?
O1 C6 H6B . . 109.7 ?
C5 C6 H6B . . 109.7 ?
H6A C6 H6B . . 108.2 ?
O4 C12 C11 . . 109.1(3) ?
O4 C12 H12A . . 109.9 ?
C11 C12 H12A . . 109.9 ?
O4 C12 H12B . . 109.9 ?
C11 C12 H12B . . 109.9 ?
H12A C12 H12B . . 108.3 ?
O2 C5 C6 . . 109.6(3) ?
O2 C5 H5A . . 109.8 ?
C6 C5 H5A . . 109.8 ?
O2 C5 H5B . . 109.8 ?
C6 C5 H5B . . 109.8 ?
H5A C5 H5B . . 108.2 ?
O1 C7 C8 . . 109.5(3) ?
O1 C7 H7A . . 109.8 ?
C8 C7 H7A . . 109.8 ?
O1 C7 H7B . . 109.8 ?
C8 C7 H7B . . 109.8 ?
H7A C7 H7B . . 108.2 ?
O5 C11 C12 . . 109.8(3) ?
O5 C11 H11A . . 109.7 ?
C12 C11 H11A . . 109.7 ?
O5 C11 H11B . . 109.7 ?
C12 C11 H11B . . 109.7 ?
H11A C11 H11B . . 108.2 ?
O3 C3 C4 . . 112.8(3) ?
O3 C3 H3A . . 109.0 ?
C4 C3 H3A . . 109.0 ?
O3 C3 H3B . . 109.0 ?
C4 C3 H3B . . 109.0 ?
H3A C3 H3B . . 107.8 ?
O3 C2 C1 . . 109.5(3) ?
O3 C2 H2A . . 109.8 ?
C1 C2 H2A . . 109.8 ?
O3 C2 H2B . . 109.8 ?
C1 C2 H2B . . 109.8 ?
H2A C2 H2B . . 108.2 ?
O2 C4 C3 . . 108.0(3) ?
O2 C4 H4A . . 110.1 ?
C3 C4 H4A . . 110.1 ?
O2 C4 H4B . . 110.1 ?
C3 C4 H4B . . 110.1 ?
H4A C4 H4B . . 108.4 ?
O5 C10 C9 . . 108.2(3) ?
O5 C10 H10A . . 110.1 ?
C9 C10 H10A . . 110.1 ?
O5 C10 H10B . . 110.1 ?
C9 C10 H10B . . 110.1 ?
H10A C10 H10B . . 108.4 ?
O6 C9 C10 . . 113.1(3) ?
O6 C9 H9A . . 109.0 ?
C10 C9 H9A . . 109.0 ?
O6 C9 H9B . . 109.0 ?
C10 C9 H9B . . 109.0 ?
H9A C9 H9B . . 107.8 ?
O4 C1 C2 . . 108.9(3) ?
O4 C1 H1A . . 109.9 ?
C2 C1 H1A . . 109.9 ?
O4 C1 H1B . . 109.9 ?
C2 C1 H1B . . 109.9 ?
H1A C1 H1B . . 108.3 ?
O6 C8 C7 . . 109.5(3) ?
O6 C8 H8A . . 109.8 ?
C7 C8 H8A . . 109.8 ?
O6 C8 H8B . . 109.8 ?
C7 C8 H8B . . 109.8 ?
H8A C8 H8B . . 108.2 ?
C99 N1 C98 . . 112.8(3) ?
C99 N1 H1AA . . 104.3 ?
C98 N1 H1AA . . 113.5 ?
C99 N1 H1BB . . 119.3 ?
C98 N1 H1BB . . 97.0 ?
H1AA N1 H1BB . . 110.2 ?
H20A O20 H20B . . 118.8 ?
N1 C98 H98A . . 109.5 ?
N1 C98 H98B . . 109.5 ?
H98A C98 H98B . . 109.5 ?
N1 C98 H98C . . 109.5 ?
H98A C98 H98C . . 109.5 ?
H98B C98 H98C . . 109.5 ?
N1 C99 H99A . . 109.5 ?
N1 C99 H99B . . 109.5 ?
H99A C99 H99B . . 109.5 ?
N1 C99 H99C . . 109.5 ?
H99A C99 H99C . . 109.5 ?
H99B C99 H99C . . 109.5 ?

loop_
_geom_bond_atom_site_label_1
_geom_bond_atom_site_label_2
_geom_bond_site_symmetry_2
_geom_bond_distance
_geom_bond_publ_flag
Cl1 O8' . 1.239(9) ?
Cl1 O9' . 1.246(13) ?
Cl1 O7' . 1.285(9) ?
Cl1 O7 . 1.324(9) ?
Cl1 O8 . 1.356(8) ?
Cl1 O9 . 1.365(7) ?
Cl1 O10 . 1.480(8) ?
Cl1 O10' . 1.523(10) ?
O1 C6 . 1.409(4) ?
O1 C7 . 1.418(4) ?
O4 C12 . 1.420(4) ?
O4 C1 . 1.425(4) ?
O5 C11 . 1.405(4) ?
O5 C10 . 1.427(4) ?
O2 C5 . 1.422(4) ?
O2 C4 . 1.422(4) ?
O3 C2 . 1.418(5) ?
O3 C3 . 1.437(4) ?
O6 C8 . 1.415(5) ?
O6 C9 . 1.435(4) ?
C6 C5 . 1.479(5) ?
C6 H6A . 0.9700 ?
C6 H6B . 0.9700 ?
C12 C11 . 1.485(5) ?
C12 H12A . 0.9700 ?
C12 H12B . 0.9700 ?
C5 H5A . 0.9700 ?
C5 H5B . 0.9700 ?
C7 C8 . 1.502(5) ?
C7 H7A . 0.9700 ?
C7 H7B . 0.9700 ?
C11 H11A . 0.9700 ?
C11 H11B . 0.9700 ?
C3 C4 . 1.481(5) ?
C3 H3A . 0.9700 ?
C3 H3B . 0.9700 ?
C2 C1 . 1.498(5) ?
C2 H2A . 0.9700 ?
C2 H2B . 0.9700 ?
C4 H4A . 0.9700 ?
C4 H4B . 0.9700 ?
C10 C9 . 1.474(6) ?
C10 H10A . 0.9700 ?
C10 H10B . 0.9700 ?
C9 H9A . 0.9700 ?
C9 H9B . 0.9700 ?
C1 H1A . 0.9700 ?
C1 H1B . 0.9700 ?
C8 H8A . 0.9700 ?
C8 H8B . 0.9700 ?
N1 C99 . 1.460(5) ?
N1 C98 . 1.469(5) ?
N1 H1AA . 1.0493 ?
N1 H1BB . 0.8642 ?
O20 H20A . 0.7616 ?
O20 H20B . 0.9001 ?
C98 H98A . 0.9600 ?
C98 H98B . 0.9600 ?
C98 H98C . 0.9600 ?
C99 H99A . 0.9600 ?
C99 H99B . 0.9600 ?
C99 H99C . 0.9600 ?

loop_
_geom_hbond_atom_site_label_D
_geom_hbond_atom_site_label_H
_geom_hbond_atom_site_label_A
_geom_hbond_site_symmetry_A
_geom_hbond_distance_DH
_geom_hbond_distance_HA
_geom_hbond_distance_DA
_geom_hbond_angle_DHA
_geom_hbond_publ_flag
N1 H1AA O6 . 1.05 2.00 2.979(4) 153.9 yes
N1 H1AA O5 . 1.05 2.62 3.285(4) 121.2 no
N1 H1BB O3 . 0.86 2.14 2.979(4) 164.1 yes
O20 H20B O4 4_566 0.90 2.12 3.013(4) 171.4 yes
O20 H20A O1 4_566 0.76 2.21 2.927(3) 157.7 yes
